data_1511050
loop_
_publ_author_name
'Koeckerling, M.'

_publ_section_title
;
 New mixed-halide, boron-centered zirconium cluster phases with different
 cation distributions within a cluster framework: syntheses and structures
 of A(I) ((Zr6 B) Clx I14-x) (A(I) = Na or Cs, 0 <= x <= 4)
;
_journal_name_full 'Journal of Solid State Chemistry'
_journal_page_first 273
_journal_page_last 280
_journal_paper_doi 10.1016/S0022-4596(02)00084-1
_journal_volume 170
_journal_year 2003
_chemical_formula_sum 'B Cl3.87 I10.13 Na Zr6'
_chemical_name_systematic 'Na ((Zr6 B) Cl3.87 I10.13)'
_space_group_IT_number 64
_symmetry_space_group_name_Hall '-C 2ac 2'
_symmetry_space_group_name_H-M 'C m c a'
_cell_angle_alpha 90
_cell_angle_beta 90
_cell_angle_gamma 90
_cell_formula_units_Z 4
_cell_length_a 15.787
_cell_length_b 14.109
_cell_length_c 12.505
_cell_volume 2785.348
_citation_journal_id_ASTM JSSCBI
_cod_data_source_file boron0-1_138.cif
_cod_data_source_block B1Cl3.87I10.13Na1Zr6
_cod_original_formula_sum 'B1 Cl3.87 I10.13 Na1 Zr6'
_cod_database_code 1511050

loop_
_symmetry_equiv_pos_as_xyz
x,y,z
-x+1/2,-y,z+1/2
x,-y,-z
-x+1/2,y,-z+1/2
-x,-y,-z
x-1/2,y,-z-1/2
-x,y,z
x-1/2,-y,z-1/2
x+1/2,y+1/2,z
-x+1,-y+1/2,z+1/2
x+1/2,-y+1/2,-z
-x+1,y+1/2,-z+1/2
-x+1/2,-y+1/2,-z
x,y+1/2,-z-1/2
-x+1/2,y+1/2,z
x,-y+1/2,z-1/2

loop_
_atom_site_label
_atom_site_type_symbol
_atom_site_fract_x
_atom_site_fract_y
_atom_site_fract_z
_atom_site_occupancy
_atom_site_U_iso_or_equiv
Zr2 Zr+1 0 0.36225 0.89886 1 0.0
Cl2 Cl-1 0.1144 0.2785 0.0097 0.379 0.0
Cl3 Cl-1 0.271 0 0 0.538 0.0
Zr1 Zr+1 0.39292 0.06396 0.88838 1 0.0
Na1 Na+1 0.235 0.33 0.617 0.25 0.0
I2 I-1 0.12571 0.2549 0.009 0.621 0.0
Cl1 Cl-1 0.1148 0.0852 0.2676 0.32 0.0
I5 I-1 0.2463 0 0 0.462 0.0
B1 B+3 0.5 0.5 0.5 1 0.0
I1 I-1 0.12421 0.09095 0.2426 0.68 0.0
I4 I-1 0 0.15452 0.7724 1 0.0
I3 I-1 0.25 0.3492 0.25 1 0.0
